data_7022499
loop_
_publ_author_name
'Stute, Annika'
'Kehr, Gerald'
'Daniliuc, Constantin G.'
'Fr\"ohlich, Roland'
'Erker, Gerhard'

_publ_section_title
;
 Electronic control in frustrated Lewis pair chemistry: adduct formation
 of intramolecular FLP systems with -P(C(6)F(5))(2) Lewis base components.
;
_journal_issue 13
_journal_name_full 'Dalton transactions (Cambridge, England : 2003)'
_journal_page_first 4487
_journal_page_last 4499
_journal_paper_doi 10.1039/c2dt32806b
_journal_volume 42
_journal_year 2013
_chemical_formula_sum 'C36 H14 B F20 O P'
_chemical_formula_weight 884.25
_space_group_IT_number 14
_symmetry_cell_setting monoclinic
_symmetry_space_group_name_Hall '-P 2ybc'
_symmetry_space_group_name_H-M 'P 1 21/c 1'
_atom_sites_solution_hydrogens geom
_atom_sites_solution_primary direct
_atom_sites_solution_secondary difmap
_audit_creation_method SHELXL-97
_cell_angle_alpha 90.00
_cell_angle_beta 110.583(2)
_cell_angle_gamma 90.00
_cell_formula_units_Z 4
_cell_length_a 10.7451(3)
_cell_length_b 24.4031(8)
_cell_length_c 14.3508(6)
_cell_measurement_reflns_used 5944
_cell_measurement_temperature 223(2)
_cell_measurement_theta_max 68.25
_cell_measurement_theta_min 0.88
_cell_volume 3522.8(2)
_computing_cell_refinement 'Collect (Nonius B.V., 1998)'
_computing_data_collection 'Collect (Nonius B.V., 1998)'
_computing_data_reduction 'Denzo-SMN (Otwinowski & Minor, 1997)'
_computing_molecular_graphics 'XP (BrukerAXS, 2000)'
_computing_publication_material 'SHELXL-97 (Sheldrick, 1997)'
_computing_structure_refinement 'SHELXL-97 (Sheldrick, 1997)'
_computing_structure_solution 'SHELXS-97 (Sheldrick, 1990)'
_diffrn_ambient_temperature 223(2)
_diffrn_measured_fraction_theta_full 0.968
_diffrn_measured_fraction_theta_max 0.968
_diffrn_measurement_device_type 'Nonius KappaCCD APEXII'
_diffrn_measurement_method '\w and \f scans'
_diffrn_radiation_monochromator graphite
_diffrn_radiation_source 'fine-focus sealed tube'
_diffrn_radiation_type CuK\a
_diffrn_radiation_wavelength 1.54178
_diffrn_reflns_av_R_equivalents 0.049
_diffrn_reflns_av_sigmaI/netI 0.0267
_diffrn_reflns_limit_h_max 12
_diffrn_reflns_limit_h_min -12
_diffrn_reflns_limit_k_max 28
_diffrn_reflns_limit_k_min -26
_diffrn_reflns_limit_l_max 16
_diffrn_reflns_limit_l_min -17
_diffrn_reflns_number 30969
_diffrn_reflns_theta_full 67.27
_diffrn_reflns_theta_max 67.27
_diffrn_reflns_theta_min 3.62
_exptl_absorpt_coefficient_mu 1.979
_exptl_absorpt_correction_T_max 0.9250
_exptl_absorpt_correction_T_min 0.7556
_exptl_absorpt_correction_type multi-scan
_exptl_absorpt_process_details 'Denzo (Otwinowski, Borek, Majewski & Minor, 2003)'
_exptl_crystal_colour colourless
_exptl_crystal_density_diffrn 1.667
_exptl_crystal_density_method 'not measured'
_exptl_crystal_description plate
_exptl_crystal_F_000 1752
_exptl_crystal_size_max 0.15
_exptl_crystal_size_mid 0.13
_exptl_crystal_size_min 0.04
_refine_diff_density_max 0.332
_refine_diff_density_min -0.303
_refine_diff_density_rms 0.044
_refine_ls_extinction_coef 0.00101(14)
_refine_ls_extinction_expression Fc^*^=kFc[1+0.001xFc^2^\l^3^/sin(2\q)]^-1/4^
_refine_ls_extinction_method SHELXL
_refine_ls_goodness_of_fit_ref 1.073
_refine_ls_hydrogen_treatment constr
_refine_ls_matrix_type full
_refine_ls_number_parameters 534
_refine_ls_number_reflns 6115
_refine_ls_number_restraints 0
_refine_ls_restrained_S_all 1.073
_refine_ls_R_factor_all 0.0699
_refine_ls_R_factor_gt 0.0538
_refine_ls_shift/su_max 0.001
_refine_ls_shift/su_mean 0.000
_refine_ls_structure_factor_coef Fsqd
_refine_ls_weighting_details 'calc w=1/[\s^2^(Fo^2^)+(0.0549P)^2^+2.7428P] where P=(Fo^2^+2Fc^2^)/3'
_refine_ls_weighting_scheme calc
_refine_ls_wR_factor_gt 0.1307
_refine_ls_wR_factor_ref 0.1442
_reflns_number_gt 4880
_reflns_number_total 6115
_reflns_threshold_expression >2sigma(I)
_cod_data_source_file c2dt32806b.txt
_cod_data_source_block erk6428
_cod_original_sg_symbol_H-M P21/c
_cod_database_code 7022499

loop_
_symmetry_equiv_pos_as_xyz
'x, y, z'
'-x, y+1/2, -z+1/2'
'-x, -y, -z'
'x, -y-1/2, z-1/2'

loop_
_atom_site_label
_atom_site_type_symbol
_atom_site_fract_x
_atom_site_fract_y
_atom_site_fract_z
_atom_site_U_iso_or_equiv
_atom_site_adp_type
_atom_site_occupancy
_atom_site_symmetry_multiplicity
_atom_site_calc_flag
_atom_site_refinement_flags
P1 P 0.37985(7) 0.58304(3) 0.04642(5) 0.0480(2) Uani 1 1 d .
B1 B 0.3740(3) 0.57432(13) -0.2498(2) 0.0496(7) Uani 1 1 d .
O1 O 0.27613(18) 0.52583(8) -0.30156(14) 0.0524(5) Uani 1 1 d .
C1 C 0.3032(3) 0.56848(11) -0.0882(2) 0.0491(6) Uani 1 1 d .
H1 H 0.2404 0.5982 -0.1213 0.059 Uiso 1 1 calc R
C2 C 0.4167(3) 0.56615(11) -0.1304(2) 0.0493(6) Uani 1 1 d .
H2A H 0.4613 0.5306 -0.1128 0.059 Uiso 1 1 calc R
H2B H 0.4819 0.5945 -0.0974 0.059 Uiso 1 1 calc R
C3 C 0.2279(3) 0.51392(13) -0.0998(2) 0.0636(8) Uani 1 1 d .
H3A H 0.1772 0.5075 -0.1696 0.095 Uiso 1 1 calc R
H3B H 0.1679 0.5155 -0.0627 0.095 Uiso 1 1 calc R
H3C H 0.2910 0.4843 -0.0743 0.095 Uiso 1 1 calc R
C4 C 0.3150(3) 0.47832(12) -0.3098(2) 0.0550(7) Uani 1 1 d .
H4 H 0.4068 0.4718 -0.2911 0.066 Uiso 1 1 calc R
C5 C 0.2270(3) 0.43442(12) -0.3459(2) 0.0552(7) Uani 1 1 d .
H5 H 0.1346 0.4403 -0.3700 0.066 Uiso 1 1 calc R
C6 C 0.2757(3) 0.38444(14) -0.3456(3) 0.0663(8) Uani 1 1 d .
H6 H 0.3682 0.3821 -0.3292 0.080 Uiso 1 1 calc R
C11 C 0.2391(3) 0.59524(11) 0.0897(2) 0.0480(6) Uani 1 1 d .
C12 C 0.2664(3) 0.59166(13) 0.1912(2) 0.0563(7) Uani 1 1 d .
F12 F 0.39395(17) 0.58623(9) 0.25268(13) 0.0802(6) Uani 1 1 d .
C13 C 0.1710(3) 0.59225(14) 0.2345(2) 0.0637(8) Uani 1 1 d .
F13 F 0.2043(2) 0.58811(12) 0.33320(14) 0.0990(8) Uani 1 1 d .
C14 C 0.0400(3) 0.59753(13) 0.1754(2) 0.0592(8) Uani 1 1 d .
F14 F -0.05369(18) 0.59862(9) 0.21624(15) 0.0812(6) Uani 1 1 d .
C15 C 0.0074(3) 0.60249(12) 0.0752(2) 0.0536(7) Uani 1 1 d .
F15 F -0.12041(16) 0.60896(9) 0.01708(14) 0.0746(5) Uani 1 1 d .
C16 C 0.1046(3) 0.60147(11) 0.0333(2) 0.0497(6) Uani 1 1 d .
F16 F 0.06344(16) 0.60709(8) -0.06563(12) 0.0625(4) Uani 1 1 d .
C21 C 0.4448(3) 0.65319(12) 0.0463(2) 0.0523(7) Uani 1 1 d .
C22 C 0.3719(3) 0.69985(13) 0.0129(3) 0.0690(9) Uani 1 1 d .
F22 F 0.23813(19) 0.69706(8) -0.0249(2) 0.0982(8) Uani 1 1 d .
C23 C 0.4294(4) 0.75046(14) 0.0156(4) 0.0899(13) Uani 1 1 d .
F23 F 0.3524(3) 0.79509(9) -0.0173(3) 0.1418(13) Uani 1 1 d .
C24 C 0.5650(4) 0.75537(15) 0.0520(4) 0.0896(13) Uani 1 1 d .
F24 F 0.6205(3) 0.80485(10) 0.0549(3) 0.1353(11) Uani 1 1 d .
C25 C 0.6412(4) 0.71026(16) 0.0846(3) 0.0790(10) Uani 1 1 d .
F25 F 0.7738(2) 0.71456(11) 0.1196(2) 0.1184(9) Uani 1 1 d .
C26 C 0.5820(3) 0.66015(14) 0.0821(2) 0.0617(8) Uani 1 1 d .
F26 F 0.66156(17) 0.61704(9) 0.11444(16) 0.0802(6) Uani 1 1 d .
C31 C 0.2859(3) 0.63050(12) -0.2821(2) 0.0564(7) Uani 1 1 d .
C32 C 0.1493(4) 0.63466(14) -0.3159(3) 0.0751(10) Uani 1 1 d .
F32 F 0.0729(2) 0.58945(9) -0.3347(2) 0.1136(9) Uani 1 1 d .
C33 C 0.0796(4) 0.68342(18) -0.3312(4) 0.0943(13) Uani 1 1 d .
F33 F -0.0524(2) 0.68367(12) -0.3621(3) 0.1425(12) Uani 1 1 d .
C34 C 0.1484(5) 0.73161(16) -0.3126(4) 0.0949(13) Uani 1 1 d .
F34 F 0.0837(3) 0.77982(10) -0.3265(3) 0.1381(11) Uani 1 1 d .
C35 C 0.2835(5) 0.73069(15) -0.2792(3) 0.0864(11) Uani 1 1 d .
F35 F 0.3533(3) 0.77791(9) -0.2600(3) 0.1259(10) Uani 1 1 d .
C36 C 0.3482(4) 0.68083(13) -0.2643(3) 0.0702(9) Uani 1 1 d .
F36 F 0.4832(2) 0.68299(8) -0.2286(2) 0.0998(8) Uani 1 1 d .
C41 C 0.4944(3) 0.57066(12) -0.2941(2) 0.0518(7) Uani 1 1 d .
C42 C 0.6278(3) 0.56177(14) -0.2406(2) 0.0627(8) Uani 1 1 d .
F42 F 0.67230(18) 0.55746(12) -0.14038(14) 0.0943(7) Uani 1 1 d .
C43 C 0.7234(3) 0.55562(17) -0.2831(3) 0.0739(10) Uani 1 1 d .
F43 F 0.8511(2) 0.54587(13) -0.22612(18) 0.1099(9) Uani 1 1 d .
C44 C 0.6883(3) 0.55869(17) -0.3843(3) 0.0751(10) Uani 1 1 d .
F44 F 0.7803(2) 0.55243(13) -0.42686(18) 0.1104(9) Uani 1 1 d .
C45 C 0.5588(4) 0.56750(16) -0.4410(2) 0.0714(9) Uani 1 1 d .
F45 F 0.5228(2) 0.56916(12) -0.54071(15) 0.1082(8) Uani 1 1 d .
C46 C 0.4659(3) 0.57344(13) -0.3960(2) 0.0597(8) Uani 1 1 d .
F46 F 0.33891(19) 0.58059(10) -0.45651(13) 0.0847(6) Uani 1 1 d .
C51 C 0.2044(3) 0.33328(14) -0.3673(3) 0.0709(9) Uani 1 1 d .
C52 C 0.0665(4) 0.33103(17) -0.3982(3) 0.0895(12) Uani 1 1 d .
H52 H 0.0168 0.3636 -0.4098 0.107 Uiso 1 1 calc R
C53 C 0.0033(5) 0.2818(2) -0.4116(5) 0.1251(19) Uani 1 1 d .
H53 H -0.0899 0.2805 -0.4320 0.150 Uiso 1 1 calc R
C54 C 0.0761(6) 0.2335(2) -0.3952(5) 0.134(2) Uani 1 1 d .
H54 H 0.0318 0.1997 -0.4032 0.161 Uiso 1 1 calc R
C55 C 0.2112(6) 0.23458(19) -0.3677(5) 0.1244(19) Uani 1 1 d .
H55 H 0.2598 0.2018 -0.3586 0.149 Uiso 1 1 calc R
C56 C 0.2750(4) 0.28421(15) -0.3535(4) 0.0914(12) Uani 1 1 d .
H56 H 0.3681 0.2852 -0.3340 0.110 Uiso 1 1 calc R

loop_
_atom_site_aniso_label
_atom_site_aniso_U_11
_atom_site_aniso_U_22
_atom_site_aniso_U_33
_atom_site_aniso_U_23
_atom_site_aniso_U_13
_atom_site_aniso_U_12
P1 0.0450(4) 0.0474(4) 0.0517(4) 0.0022(3) 0.0171(3) 0.0055(3)
B1 0.0502(17) 0.0468(17) 0.0503(18) -0.0014(14) 0.0159(14) -0.0027(14)
O1 0.0527(11) 0.0502(11) 0.0547(11) -0.0037(9) 0.0195(9) -0.0020(9)
C1 0.0503(15) 0.0452(15) 0.0540(16) -0.0004(12) 0.0209(13) 0.0018(12)
C2 0.0511(15) 0.0458(15) 0.0524(16) -0.0026(12) 0.0198(13) 0.0013(12)
C3 0.070(2) 0.0573(18) 0.070(2) -0.0117(15) 0.0326(17) -0.0139(15)
C4 0.0514(16) 0.0572(18) 0.0587(17) -0.0040(14) 0.0221(14) -0.0038(14)
C5 0.0528(16) 0.0583(18) 0.0577(17) -0.0048(14) 0.0233(14) -0.0084(14)
C6 0.0598(18) 0.068(2) 0.076(2) -0.0157(17) 0.0303(16) -0.0132(16)
C11 0.0472(14) 0.0440(15) 0.0510(16) -0.0008(12) 0.0150(12) 0.0017(12)
C12 0.0461(15) 0.0666(19) 0.0521(17) -0.0022(14) 0.0122(13) 0.0041(13)
F12 0.0516(10) 0.1300(18) 0.0519(10) -0.0015(10) 0.0094(8) 0.0101(10)
C13 0.0657(19) 0.080(2) 0.0483(17) -0.0027(15) 0.0231(15) 0.0015(16)
F13 0.0818(14) 0.168(2) 0.0511(11) 0.0024(12) 0.0284(10) 0.0105(14)
C14 0.0528(17) 0.0655(19) 0.0657(19) -0.0051(15) 0.0286(15) -0.0040(14)
F14 0.0641(11) 0.1101(16) 0.0847(13) -0.0066(11) 0.0451(10) -0.0047(11)
C15 0.0402(14) 0.0550(16) 0.0625(18) -0.0054(14) 0.0141(13) -0.0022(12)
F15 0.0425(9) 0.0978(14) 0.0800(12) -0.0034(11) 0.0172(9) 0.0018(9)
C16 0.0490(15) 0.0490(15) 0.0487(16) -0.0026(12) 0.0141(12) 0.0010(12)
F16 0.0501(9) 0.0814(12) 0.0516(10) 0.0036(8) 0.0125(7) 0.0093(8)
C21 0.0481(15) 0.0542(17) 0.0561(17) -0.0080(13) 0.0203(13) -0.0010(13)
C22 0.0545(18) 0.0529(18) 0.103(3) 0.0019(17) 0.0319(18) 0.0031(15)
F22 0.0591(11) 0.0597(12) 0.170(2) 0.0295(13) 0.0329(13) 0.0157(9)
C23 0.092(3) 0.0442(19) 0.147(4) 0.003(2) 0.059(3) 0.0065(18)
F23 0.122(2) 0.0512(13) 0.271(4) 0.0271(18) 0.094(2) 0.0144(13)
C24 0.094(3) 0.058(2) 0.133(4) -0.023(2) 0.060(3) -0.027(2)
F24 0.132(2) 0.0690(15) 0.226(3) -0.0323(18) 0.089(2) -0.0435(15)
C25 0.063(2) 0.076(2) 0.102(3) -0.023(2) 0.034(2) -0.0223(19)
F25 0.0655(13) 0.117(2) 0.166(3) -0.0211(18) 0.0332(15) -0.0369(13)
C26 0.0563(17) 0.066(2) 0.0644(19) -0.0117(16) 0.0234(15) -0.0031(16)
F26 0.0463(9) 0.0871(14) 0.1004(15) 0.0080(11) 0.0173(10) 0.0052(9)
C31 0.0613(18) 0.0498(17) 0.0574(17) 0.0049(13) 0.0198(14) 0.0026(14)
C32 0.066(2) 0.059(2) 0.093(3) 0.0086(18) 0.0184(19) 0.0046(17)
F32 0.0543(11) 0.0741(14) 0.193(3) 0.0013(15) 0.0185(14) 0.0031(10)
C33 0.077(3) 0.077(3) 0.120(3) 0.019(2) 0.023(2) 0.027(2)
F33 0.0755(16) 0.106(2) 0.223(4) 0.020(2) 0.0242(18) 0.0412(14)
C34 0.109(3) 0.057(2) 0.114(3) 0.022(2) 0.034(3) 0.030(2)
F34 0.144(2) 0.0697(15) 0.193(3) 0.0296(17) 0.050(2) 0.0496(16)
C35 0.103(3) 0.048(2) 0.108(3) 0.0081(19) 0.038(3) 0.003(2)
F35 0.144(2) 0.0487(12) 0.187(3) 0.0065(15) 0.061(2) -0.0037(13)
C36 0.074(2) 0.0532(19) 0.083(2) 0.0062(16) 0.0262(18) 0.0020(16)
F36 0.0790(14) 0.0593(12) 0.156(2) -0.0075(13) 0.0345(14) -0.0132(10)
C41 0.0527(16) 0.0517(16) 0.0503(16) -0.0009(13) 0.0170(13) -0.0069(13)
C42 0.0573(18) 0.083(2) 0.0483(17) -0.0045(15) 0.0191(14) -0.0083(16)
F42 0.0541(10) 0.170(2) 0.0562(11) 0.0014(12) 0.0163(9) 0.0032(12)
C43 0.0499(18) 0.103(3) 0.069(2) -0.0084(19) 0.0215(16) -0.0111(18)
F43 0.0545(12) 0.186(3) 0.0904(16) -0.0037(16) 0.0268(11) -0.0006(14)
C44 0.067(2) 0.099(3) 0.071(2) -0.0126(19) 0.0388(19) -0.0164(19)
F44 0.0825(14) 0.178(3) 0.0918(16) -0.0151(16) 0.0569(13) -0.0188(16)
C45 0.077(2) 0.089(2) 0.0529(19) -0.0038(17) 0.0288(17) -0.0181(19)
F45 0.0963(16) 0.181(3) 0.0548(12) -0.0010(14) 0.0359(11) -0.0160(16)
C46 0.0581(17) 0.0658(19) 0.0548(17) -0.0001(14) 0.0193(14) -0.0104(15)
F46 0.0670(12) 0.1295(18) 0.0521(10) 0.0105(11) 0.0140(9) 0.0007(12)
C51 0.067(2) 0.064(2) 0.086(2) -0.0200(18) 0.0322(18) -0.0178(17)
C52 0.074(2) 0.078(3) 0.115(3) -0.032(2) 0.032(2) -0.025(2)
C53 0.091(3) 0.095(4) 0.192(6) -0.046(4) 0.053(3) -0.044(3)
C54 0.120(4) 0.080(3) 0.202(6) -0.041(4) 0.057(4) -0.045(3)
C55 0.118(4) 0.070(3) 0.181(6) -0.034(3) 0.047(4) -0.021(3)
C56 0.084(3) 0.063(2) 0.129(4) -0.023(2) 0.039(2) -0.012(2)

loop_
_atom_type_symbol
_atom_type_description
_atom_type_scat_dispersion_real
_atom_type_scat_dispersion_imag
_atom_type_scat_source
C C 0.0181 0.0091 'International Tables Vol C Tables 4.2.6.8 and 6.1.1.4'
H H 0.0000 0.0000 'International Tables Vol C Tables 4.2.6.8 and 6.1.1.4'
B B 0.0090 0.0039 'International Tables Vol C Tables 4.2.6.8 and 6.1.1.4'
O O 0.0492 0.0322 'International Tables Vol C Tables 4.2.6.8 and 6.1.1.4'
F F 0.0727 0.0534 'International Tables Vol C Tables 4.2.6.8 and 6.1.1.4'
P P 0.2955 0.4335 'International Tables Vol C Tables 4.2.6.8 and 6.1.1.4'

loop_
_geom_angle_atom_site_label_1
_geom_angle_atom_site_label_2
_geom_angle_atom_site_label_3
_geom_angle
C11 P1 C1 105.38(12)
C11 P1 C21 101.81(12)
C1 P1 C21 101.93(13)
O1 B1 C2 107.4(2)
O1 B1 C41 105.2(2)
C2 B1 C41 115.8(2)
O1 B1 C31 105.7(2)
C2 B1 C31 108.8(2)
C41 B1 C31 113.2(2)
C4 O1 B1 123.2(2)
C3 C1 C2 112.6(2)
C3 C1 P1 107.7(2)
C2 C1 P1 107.12(19)
C3 C1 H1 109.8
C2 C1 H1 109.8
P1 C1 H1 109.8
C1 C2 B1 116.2(2)
C1 C2 H2A 108.2
B1 C2 H2A 108.2
C1 C2 H2B 108.2
B1 C2 H2B 108.2
H2A C2 H2B 107.4
C1 C3 H3A 109.5
C1 C3 H3B 109.5
H3A C3 H3B 109.5
C1 C3 H3C 109.5
H3A C3 H3C 109.5
H3B C3 H3C 109.5
O1 C4 C5 122.6(3)
O1 C4 H4 118.7
C5 C4 H4 118.7
C6 C5 C4 119.2(3)
C6 C5 H5 120.4
C4 C5 H5 120.4
C5 C6 C51 128.1(3)
C5 C6 H6 115.9
C51 C6 H6 115.9
C12 C11 C16 114.2(3)
C12 C11 P1 116.6(2)
C16 C11 P1 128.7(2)
F12 C12 C13 117.0(3)
F12 C12 C11 118.9(3)
C13 C12 C11 124.1(3)
F13 C13 C14 119.8(3)
F13 C13 C12 120.9(3)
C14 C13 C12 119.3(3)
F14 C14 C15 120.7(3)
F14 C14 C13 120.1(3)
C15 C14 C13 119.3(3)
F15 C15 C14 119.6(3)
F15 C15 C16 119.9(3)
C14 C15 C16 120.5(3)
F16 C16 C15 116.3(2)
F16 C16 C11 121.1(2)
C15 C16 C11 122.6(3)
C22 C21 C26 115.4(3)
C22 C21 P1 126.9(2)
C26 C21 P1 117.7(2)
F22 C22 C21 119.8(3)
F22 C22 C23 117.5(3)
C21 C22 C23 122.8(3)
F23 C23 C24 120.2(3)
F23 C23 C22 120.1(4)
C24 C23 C22 119.8(3)
F24 C24 C25 120.9(4)
F24 C24 C23 119.5(4)
C25 C24 C23 119.6(3)
F25 C25 C24 120.0(3)
F25 C25 C26 120.1(4)
C24 C25 C26 119.8(3)
F26 C26 C25 117.3(3)
F26 C26 C21 120.0(3)
C25 C26 C21 122.7(3)
C32 C31 C36 112.8(3)
C32 C31 B1 126.8(3)
C36 C31 B1 119.9(3)
F32 C32 C31 120.6(3)
F32 C32 C33 114.6(3)
C31 C32 C33 124.8(4)
F33 C33 C34 120.2(4)
F33 C33 C32 120.8(4)
C34 C33 C32 119.0(4)
F34 C34 C35 119.9(4)
F34 C34 C33 120.6(4)
C35 C34 C33 119.5(3)
F35 C35 C34 120.4(4)
F35 C35 C36 120.5(4)
C34 C35 C36 119.1(4)
F36 C36 C31 119.2(3)
F36 C36 C35 115.9(3)
C31 C36 C35 124.9(3)
C42 C41 C46 113.2(3)
C42 C41 B1 126.9(3)
C46 C41 B1 119.8(3)
F42 C42 C43 115.1(3)
F42 C42 C41 120.8(3)
C43 C42 C41 124.1(3)
F43 C43 C44 119.7(3)
F43 C43 C42 120.7(3)
C44 C43 C42 119.6(3)
F44 C44 C45 120.6(3)
F44 C44 C43 120.3(3)
C45 C44 C43 119.1(3)
F45 C45 C44 119.5(3)
F45 C45 C46 120.8(3)
C44 C45 C46 119.7(3)
F46 C46 C45 116.7(3)
F46 C46 C41 118.9(3)
C45 C46 C41 124.3(3)
C52 C51 C56 118.5(3)
C52 C51 C6 121.9(3)
C56 C51 C6 119.5(3)
C53 C52 C51 120.2(4)
C53 C52 H52 119.9
C51 C52 H52 119.9
C52 C53 C54 120.1(5)
C52 C53 H53 119.9
C54 C53 H53 119.9
C55 C54 C53 120.8(4)
C55 C54 H54 119.6
C53 C54 H54 119.6
C54 C55 C56 119.0(5)
C54 C55 H55 120.5
C56 C55 H55 120.5
C55 C56 C51 121.3(4)
C55 C56 H56 119.3
C51 C56 H56 119.3

loop_
_geom_bond_atom_site_label_1
_geom_bond_atom_site_label_2
_geom_bond_distance
P1 C11 1.849(3)
P1 C1 1.849(3)
P1 C21 1.849(3)
B1 O1 1.584(4)
B1 C2 1.622(4)
B1 C41 1.632(4)
B1 C31 1.638(4)
O1 C4 1.252(3)
C1 C3 1.537(4)
C1 C2 1.542(4)
C1 H1 0.9900
C2 H2A 0.9800
C2 H2B 0.9800
C3 H3A 0.9700
C3 H3B 0.9700
C3 H3C 0.9700
C4 C5 1.402(4)
C4 H4 0.9400
C5 C6 1.326(4)
C5 H5 0.9400
C6 C51 1.440(4)
C6 H6 0.9400
C11 C12 1.385(4)
C11 C16 1.395(4)
C12 F12 1.351(3)
C12 C13 1.372(4)
C13 F13 1.338(4)
C13 C14 1.371(4)
C14 F14 1.331(3)
C14 C15 1.360(4)
C15 F15 1.342(3)
C15 C16 1.377(4)
C16 F16 1.337(3)
C21 C22 1.369(4)
C21 C26 1.390(4)
C22 F22 1.348(4)
C22 C23 1.375(5)
C23 F23 1.349(4)
C23 C24 1.369(6)
C24 F24 1.341(4)
C24 C25 1.353(6)
C25 F25 1.338(4)
C25 C26 1.373(5)
C26 F26 1.332(4)
C31 C32 1.378(5)
C31 C36 1.379(4)
C32 F32 1.345(4)
C32 C33 1.382(5)
C33 F33 1.329(5)
C33 C34 1.365(6)
C34 F34 1.345(4)
C34 C35 1.360(6)
C35 F35 1.350(4)
C35 C36 1.380(5)
C36 F36 1.360(4)
C41 C42 1.385(4)
C41 C46 1.387(4)
C42 F42 1.351(4)
C42 C43 1.375(4)
C43 F43 1.348(4)
C43 C44 1.369(5)
C44 F44 1.341(4)
C44 C45 1.359(5)
C45 F45 1.345(4)
C45 C46 1.373(4)
C46 F46 1.347(4)
C51 C52 1.391(5)
C51 C56 1.393(5)
C52 C53 1.360(6)
C52 H52 0.9400
C53 C54 1.388(7)
C53 H53 0.9400
C54 C55 1.364(7)
C54 H54 0.9400
C55 C56 1.371(6)
C55 H55 0.9400
C56 H56 0.9400

loop_
_geom_torsion_atom_site_label_1
_geom_torsion_atom_site_label_2
_geom_torsion_atom_site_label_3
_geom_torsion_atom_site_label_4
_geom_torsion
C2 B1 O1 C4 -78.7(3)
C41 B1 O1 C4 45.3(3)
C31 B1 O1 C4 165.3(2)
C11 P1 C1 C3 -66.5(2)
C21 P1 C1 C3 -172.46(19)
C11 P1 C1 C2 172.12(18)
C21 P1 C1 C2 66.2(2)
C3 C1 C2 B1 81.7(3)
P1 C1 C2 B1 -160.1(2)
O1 B1 C2 C1 -61.7(3)
C41 B1 C2 C1 -178.9(2)
C31 B1 C2 C1 52.2(3)
B1 O1 C4 C5 172.8(3)
O1 C4 C5 C6 -175.0(3)
C4 C5 C6 C51 171.6(3)
C1 P1 C11 C12 162.2(2)
C21 P1 C11 C12 -91.8(2)
C1 P1 C11 C16 -9.7(3)
C21 P1 C11 C16 96.4(3)
C16 C11 C12 F12 -179.2(3)
P1 C11 C12 F12 7.8(4)
C16 C11 C12 C13 2.1(4)
P1 C11 C12 C13 -170.9(3)
F12 C12 C13 F13 0.6(5)
C11 C12 C13 F13 179.4(3)
F12 C12 C13 C14 -179.8(3)
C11 C12 C13 C14 -1.1(5)
F13 C13 C14 F14 0.1(5)
C12 C13 C14 F14 -179.5(3)
F13 C13 C14 C15 179.1(3)
C12 C13 C14 C15 -0.5(5)
F14 C14 C15 F15 0.5(5)
C13 C14 C15 F15 -178.5(3)
F14 C14 C15 C16 179.9(3)
C13 C14 C15 C16 0.9(5)
F15 C15 C16 F16 -0.1(4)
C14 C15 C16 F16 -179.4(3)
F15 C15 C16 C11 179.6(3)
C14 C15 C16 C11 0.2(5)
C12 C11 C16 F16 178.0(3)
P1 C11 C16 F16 -10.0(4)
C12 C11 C16 C15 -1.6(4)
P1 C11 C16 C15 170.3(2)
C11 P1 C21 C22 -42.9(3)
C1 P1 C21 C22 65.9(3)
C11 P1 C21 C26 138.3(2)
C1 P1 C21 C26 -113.0(2)
C26 C21 C22 F22 178.8(3)
P1 C21 C22 F22 -0.1(5)
C26 C21 C22 C23 -0.9(5)
P1 C21 C22 C23 -179.8(3)
F22 C22 C23 F23 1.1(6)
C21 C22 C23 F23 -179.2(4)
F22 C22 C23 C24 -179.1(4)
C21 C22 C23 C24 0.6(7)
F23 C23 C24 F24 0.1(7)
C22 C23 C24 F24 -179.7(4)
F23 C23 C24 C25 -179.9(4)
C22 C23 C24 C25 0.3(7)
F24 C24 C25 F25 -0.6(7)
C23 C24 C25 F25 179.4(4)
F24 C24 C25 C26 179.1(4)
C23 C24 C25 C26 -0.9(7)
F25 C25 C26 F26 -0.8(5)
C24 C25 C26 F26 179.5(4)
F25 C25 C26 C21 -179.8(3)
C24 C25 C26 C21 0.5(6)
C22 C21 C26 F26 -178.7(3)
P1 C21 C26 F26 0.3(4)
C22 C21 C26 C25 0.3(5)
P1 C21 C26 C25 179.3(3)
O1 B1 C31 C32 20.6(4)
C2 B1 C31 C32 -94.5(4)
C41 B1 C31 C32 135.2(3)
O1 B1 C31 C36 -168.0(3)
C2 B1 C31 C36 76.9(4)
C41 B1 C31 C36 -53.4(4)
C36 C31 C32 F32 -178.4(3)
B1 C31 C32 F32 -6.5(6)
C36 C31 C32 C33 0.0(6)
B1 C31 C32 C33 171.9(4)
F32 C32 C33 F33 0.0(6)
C31 C32 C33 F33 -178.5(4)
F32 C32 C33 C34 178.9(4)
C31 C32 C33 C34 0.4(7)
F33 C33 C34 F34 -0.9(7)
C32 C33 C34 F34 -179.9(4)
F33 C33 C34 C35 178.7(4)
C32 C33 C34 C35 -0.3(7)
F34 C34 C35 F35 -0.1(7)
C33 C34 C35 F35 -179.7(4)
F34 C34 C35 C36 179.3(4)
C33 C34 C35 C36 -0.3(7)
C32 C31 C36 F36 178.6(3)
B1 C31 C36 F36 6.1(5)
C32 C31 C36 C35 -0.7(5)
B1 C31 C36 C35 -173.2(4)
F35 C35 C36 F36 0.9(6)
C34 C35 C36 F36 -178.5(4)
F35 C35 C36 C31 -179.7(4)
C34 C35 C36 C31 0.8(7)
O1 B1 C41 C42 -118.9(3)
C2 B1 C41 C42 -0.5(4)
C31 B1 C41 C42 126.2(3)
O1 B1 C41 C46 57.3(3)
C2 B1 C41 C46 175.6(3)
C31 B1 C41 C46 -57.7(4)
C46 C41 C42 F42 -179.4(3)
B1 C41 C42 F42 -3.0(5)
C46 C41 C42 C43 -0.7(5)
B1 C41 C42 C43 175.7(3)
F42 C42 C43 F43 0.2(5)
C41 C42 C43 F43 -178.5(3)
F42 C42 C43 C44 179.3(3)
C41 C42 C43 C44 0.6(6)
F43 C43 C44 F44 -0.5(6)
C42 C43 C44 F44 -179.6(3)
F43 C43 C44 C45 178.8(4)
C42 C43 C44 C45 -0.4(6)
F44 C44 C45 F45 0.9(6)
C43 C44 C45 F45 -178.3(4)
F44 C44 C45 C46 179.6(3)
C43 C44 C45 C46 0.4(6)
F45 C45 C46 F46 0.4(5)
C44 C45 C46 F46 -178.3(3)
F45 C45 C46 C41 178.1(3)
C44 C45 C46 C41 -0.6(6)
C42 C41 C46 F46 178.3(3)
B1 C41 C46 F46 1.7(4)
C42 C41 C46 C45 0.7(5)
B1 C41 C46 C45 -175.9(3)
C5 C6 C51 C52 3.7(6)
C5 C6 C51 C56 -173.7(4)
C56 C51 C52 C53 1.8(7)
C6 C51 C52 C53 -175.6(4)
C51 C52 C53 C54 -0.4(8)
C52 C53 C54 C55 -1.4(10)
C53 C54 C55 C56 1.9(10)
C54 C55 C56 C51 -0.5(9)
C52 C51 C56 C55 -1.3(7)
C6 C51 C56 C55 176.2(4)
